data_4329710
loop_
_publ_author_name
'Volodymyr Smetana'
'Gordon J. Miller'
'John D. Corbett'

_publ_section_title
;
 Three Alkali-Metal-Gold-Gallium Systems. Ternary Tunnel Structures and
 Some Problems with Poorly Ordered Cations
;
_journal_name_full 'Inorganic Chemistry'
_journal_page_first 7711
_journal_page_last 7721
_journal_paper_doi 10.1021/ic300740u
_journal_volume 51
_journal_year 2012
_chemical_formula_sum 'Au4 Ga4 Na1.11'
_chemical_formula_weight 1092.26
_space_group_IT_number 140
_symmetry_cell_setting tetragonal
_symmetry_space_group_name_Hall '-I 4 2c'
_symmetry_space_group_name_H-M 'I 4/m c m'
_atom_sites_solution_primary direct
_atom_sites_solution_secondary difmap
_audit_creation_method SHELXL-97
_audit_update_record
;
2011-07-07 # Formatted by publCIF
;
_cell_angle_alpha 90.00
_cell_angle_beta 90.00
_cell_angle_gamma 90.00
_cell_formula_units_Z 2
_cell_length_a 8.7180(12)
_cell_length_b 8.7180(12)
_cell_length_c 4.8570(10)
_cell_measurement_reflns_used 1486
_cell_measurement_temperature 293(2)
_cell_measurement_theta_max 28.26
_cell_measurement_theta_min 3.30
_cell_volume 369.15(10)
_computing_structure_refinement 'SHELXL-97 (Sheldrick, 2008)'
_diffrn_ambient_temperature 293(2)
_diffrn_measured_fraction_theta_full 0.958
_diffrn_measured_fraction_theta_max 0.958
_diffrn_measurement_device_type 'Bruker CCD'
_diffrn_measurement_method w-scan
_diffrn_radiation_monochromator graphite
_diffrn_radiation_source 'fine-focus sealed tube'
_diffrn_radiation_type MoK\a
_diffrn_radiation_wavelength 0.71073
_diffrn_reflns_av_R_equivalents 0.0755
_diffrn_reflns_av_sigmaI/netI 0.0347
_diffrn_reflns_limit_h_max 11
_diffrn_reflns_limit_h_min -11
_diffrn_reflns_limit_k_max 11
_diffrn_reflns_limit_k_min -11
_diffrn_reflns_limit_l_max 6
_diffrn_reflns_limit_l_min -6
_diffrn_reflns_number 1486
_diffrn_reflns_theta_full 28.26
_diffrn_reflns_theta_max 28.26
_diffrn_reflns_theta_min 3.30
_exptl_absorpt_coefficient_mu 93.474
_exptl_absorpt_correction_T_max 0
_exptl_absorpt_correction_T_min 0
_exptl_absorpt_correction_type empirical
_exptl_crystal_colour silver
_exptl_crystal_density_diffrn 9.827
_exptl_crystal_description 'irregular fragment'
_exptl_crystal_F_000 904
_exptl_crystal_size_max 0.15
_exptl_crystal_size_mid 0.13
_exptl_crystal_size_min 0.11
_refine_diff_density_max 5.191
_refine_diff_density_min -2.063
_refine_diff_density_rms 0.671
_refine_ls_extinction_method none
_refine_ls_goodness_of_fit_ref 1.092
_refine_ls_matrix_type full
_refine_ls_number_parameters 13
_refine_ls_number_reflns 138
_refine_ls_number_restraints 0
_refine_ls_restrained_S_all 1.092
_refine_ls_R_factor_all 0.0432
_refine_ls_R_factor_gt 0.0376
_refine_ls_shift/su_max 0.001
_refine_ls_shift/su_mean 0.000
_refine_ls_structure_factor_coef Fsqd
_refine_ls_weighting_details 'calc w=1/[\s^2^(Fo^2^)+(0.0547P)^2^+0.0000P] where P=(Fo^2^+2Fc^2^)/3'
_refine_ls_weighting_scheme calc
_refine_ls_wR_factor_gt 0.0798
_refine_ls_wR_factor_ref 0.0829
_reflns_number_gt 124
_reflns_number_total 138
_reflns_threshold_expression >2\s(I)
_cod_data_source_file ic300740u_si_002_1.cif
_cod_data_source_block Na1.1Au4Ga4
_cod_database_code 4329710

loop_
_symmetry_equiv_pos_as_xyz
'x, y, z'
'-x, -y, z'
'-y, x, z'
'y, -x, z'
'-x, y, -z+1/2'
'x, -y, -z+1/2'
'y, x, -z+1/2'
'-y, -x, -z+1/2'
'x+1/2, y+1/2, z+1/2'
'-x+1/2, -y+1/2, z+1/2'
'-y+1/2, x+1/2, z+1/2'
'y+1/2, -x+1/2, z+1/2'
'-x+1/2, y+1/2, -z+1'
'x+1/2, -y+1/2, -z+1'
'y+1/2, x+1/2, -z+1'
'-y+1/2, -x+1/2, -z+1'
'-x, -y, -z'
'x, y, -z'
'y, -x, -z'
'-y, x, -z'
'x, -y, z-1/2'
'-x, y, z-1/2'
'-y, -x, z-1/2'
'y, x, z-1/2'
'-x+1/2, -y+1/2, -z+1/2'
'x+1/2, y+1/2, -z+1/2'
'y+1/2, -x+1/2, -z+1/2'
'-y+1/2, x+1/2, -z+1/2'
'x+1/2, -y+1/2, z'
'-x+1/2, y+1/2, z'
'-y+1/2, -x+1/2, z'
'y+1/2, x+1/2, z'

loop_
_atom_site_label
_atom_site_type_symbol
_atom_site_fract_x
_atom_site_fract_y
_atom_site_fract_z
_atom_site_U_iso_or_equiv
_atom_site_adp_type
_atom_site_occupancy
_atom_site_symmetry_multiplicity
_atom_site_calc_flag
_atom_site_refinement_flags
Au1 Au 0.31597(8) 0.18403(8) 0.5000 0.0113(4) Uani 1 4 d S
Ga2 Ga 0.3893(2) 0.1107(2) 0.0000 0.0095(7) Uani 1 4 d S
Na1 Na 0.5000 0.5000 0.631(17) 0.07(5) Uani 0.28(5) 4 d SP

loop_
_atom_site_aniso_label
_atom_site_aniso_U_11
_atom_site_aniso_U_22
_atom_site_aniso_U_33
_atom_site_aniso_U_23
_atom_site_aniso_U_13
_atom_site_aniso_U_12
Au1 0.0118(5) 0.0118(5) 0.0102(6) 0.000 0.000 0.0050(4)
Ga2 0.0088(9) 0.0088(9) 0.0108(15) 0.000 0.000 0.0029(11)
Na1 0.015(18) 0.015(18) 0.17(14) 0.000 0.000 0.000

loop_
_atom_type_symbol
_atom_type_description
_atom_type_scat_dispersion_real
_atom_type_scat_dispersion_imag
_atom_type_scat_source
Na Na 0.0362 0.0249 'International Tables Vol C Tables 4.2.6.8 and 6.1.1.4'
Ga Ga 0.2307 1.6083 'International Tables Vol C Tables 4.2.6.8 and 6.1.1.4'
Au Au -2.0133 8.8022 'International Tables Vol C Tables 4.2.6.8 and 6.1.1.4'

loop_
_geom_angle_atom_site_label_1
_geom_angle_atom_site_label_2
_geom_angle_atom_site_label_3
_geom_angle
_geom_angle_site_symmetry_1
_geom_angle_site_symmetry_3
Ga2 Au1 Ga2 110.42(7) 25 1_556
Ga2 Au1 Ga2 110.42(7) 25 .
Ga2 Au1 Ga2 139.16(13) 1_556 .
Ga2 Au1 Ga2 148.97(6) 25 11_545
Ga2 Au1 Ga2 72.60(7) 1_556 11_545
Ga2 Au1 Ga2 72.60(7) . 11_545
Ga2 Au1 Ga2 148.97(6) 25 27
Ga2 Au1 Ga2 72.60(7) 1_556 27
Ga2 Au1 Ga2 72.60(7) . 27
Ga2 Au1 Ga2 62.06(11) 11_545 27
Ga2 Au1 Au1 56.18(3) 25 25_556
Ga2 Au1 Au1 54.24(6) 1_556 25_556
Ga2 Au1 Au1 166.60(9) . 25_556
Ga2 Au1 Au1 118.48(3) 11_545 25_556
Ga2 Au1 Au1 118.48(3) 27 25_556
Ga2 Au1 Au1 56.18(3) 25 25
Ga2 Au1 Au1 166.60(9) 1_556 25
Ga2 Au1 Au1 54.24(6) . 25
Ga2 Au1 Au1 118.48(3) 11_545 25
Ga2 Au1 Au1 118.48(3) 27 25
Au1 Au1 Au1 112.37(7) 25_556 25
Ga2 Au1 Na1 75.51(8) 25 13_545
Ga2 Au1 Na1 105.7(14) 1_556 13_545
Ga2 Au1 Na1 84.5(14) . 13_545
Ga2 Au1 Na1 74.08(10) 11_545 13_545
Ga2 Au1 Na1 134.7(3) 27 13_545
Au1 Au1 Na1 91.4(12) 25_556 13_545
Au1 Au1 Na1 72.4(12) 25 13_545
Ga2 Au1 Na1 75.51(8) 25 .
Ga2 Au1 Na1 84.5(14) 1_556 .
Ga2 Au1 Na1 105.7(14) . .
Ga2 Au1 Na1 134.7(3) 11_545 .
Ga2 Au1 Na1 74.08(10) 27 .
Au1 Au1 Na1 72.4(12) 25_556 .
Au1 Au1 Na1 91.4(12) 25 .
Na1 Au1 Na1 151.02(16) 13_545 .
Ga2 Au1 Na1 75.51(8) 25 29_455
Ga2 Au1 Na1 84.5(14) 1_556 29_455
Ga2 Au1 Na1 105.7(14) . 29_455
Ga2 Au1 Na1 74.08(10) 11_545 29_455
Ga2 Au1 Na1 134.7(3) 27 29_455
Au1 Au1 Na1 72.4(12) 25_556 29_455
Au1 Au1 Na1 91.4(12) 25 29_455
Na1 Au1 Na1 23(3) 13_545 29_455
Na1 Au1 Na1 142.9(17) . 29_455
Ga2 Au1 Na1 75.51(8) 25 17_666
Ga2 Au1 Na1 105.7(14) 1_556 17_666
Ga2 Au1 Na1 84.5(14) . 17_666
Ga2 Au1 Na1 134.7(3) 11_545 17_666
Ga2 Au1 Na1 74.08(10) 27 17_666
Au1 Au1 Na1 91.4(12) 25_556 17_666
Au1 Au1 Na1 72.4(12) 25 17_666
Na1 Au1 Na1 142.9(17) 13_545 17_666
Na1 Au1 Na1 23(3) . 17_666
Na1 Au1 Na1 151.02(16) 29_455 17_666
Ga2 Au1 Na1 77.15(15) 25 9_444
Ga2 Au1 Na1 122.5(11) 1_556 9_444
Ga2 Au1 Na1 67.6(11) . 9_444
Ga2 Au1 Na1 75.88(17) 11_545 9_444
Ga2 Au1 Na1 128.7(5) 27 9_444
Au1 Au1 Na1 106.4(10) 25_556 9_444
Au1 Au1 Na1 57.9(9) 25 9_444
Na1 Au1 Na1 18(3) 13_545 9_444
Na1 Au1 Na1 147.1(14) . 9_444
Na1 Au1 Na1 40.6(3) 29_455 9_444
Na1 Au1 Na1 130.4(3) 17_666 9_444
Au1 Ga2 Au1 69.58(7) 25 .
Au1 Ga2 Au1 69.58(7) 25 1_554
Au1 Ga2 Au1 139.16(13) . 1_554
Au1 Ga2 Au1 121.03(6) 25 11_544
Au1 Ga2 Au1 100.360(16) . 11_544
Au1 Ga2 Au1 100.360(16) 1_554 11_544
Au1 Ga2 Au1 121.03(6) 25 27
Au1 Ga2 Au1 100.360(16) . 27
Au1 Ga2 Au1 100.360(16) 1_554 27
Au1 Ga2 Au1 117.94(11) 11_544 27
Au1 Ga2 Ga2 180.0 25 17_655
Au1 Ga2 Ga2 110.42(7) . 17_655
Au1 Ga2 Ga2 110.42(7) 1_554 17_655
Au1 Ga2 Ga2 58.97(6) 11_544 17_655
Au1 Ga2 Ga2 58.97(6) 27 17_655
Au1 Ga2 Na1 61.38(14) 25 25
Au1 Ga2 Na1 90.0(13) . 25
Au1 Ga2 Na1 70.5(13) 1_554 25
Au1 Ga2 Na1 60.68(14) 11_544 25
Au1 Ga2 Na1 169.6(13) 27 25
Ga2 Ga2 Na1 118.62(14) 17_655 25
Au1 Ga2 Na1 61.38(14) 25 21_565
Au1 Ga2 Na1 70.5(13) . 21_565
Au1 Ga2 Na1 90.0(13) 1_554 21_565
Au1 Ga2 Na1 169.6(13) 11_544 21_565
Au1 Ga2 Na1 60.68(14) 27 21_565
Ga2 Ga2 Na1 118.62(14) 17_655 21_565
Na1 Ga2 Na1 122.8(3) 25 21_565
Au1 Ga2 Na1 61.38(14) 25 9_444
Au1 Ga2 Na1 70.5(13) . 9_444
Au1 Ga2 Na1 90.0(13) 1_554 9_444
Au1 Ga2 Na1 60.68(14) 11_544 9_444
Au1 Ga2 Na1 169.6(13) 27 9_444
Ga2 Ga2 Na1 118.62(14) 17_655 9_444
Na1 Ga2 Na1 20(3) 25 9_444
Na1 Ga2 Na1 118.5(8) 21_565 9_444
Au1 Ga2 Na1 61.38(14) 25 5_655
Au1 Ga2 Na1 90.0(13) . 5_655
Au1 Ga2 Na1 70.5(13) 1_554 5_655
Au1 Ga2 Na1 169.6(13) 11_544 5_655
Au1 Ga2 Na1 60.68(13) 27 5_655
Ga2 Ga2 Na1 118.62(14) 17_655 5_655
Na1 Ga2 Na1 118.5(8) 25 5_655
Na1 Ga2 Na1 20(3) 21_565 5_655
Na1 Ga2 Na1 122.8(3) 9_444 5_655
Na1 Na1 Na1 180.00(7) 5_656 17_666
Na1 Na1 Na1 0.00(4) 5_656 21_566
Na1 Na1 Na1 180.000(15) 17_666 21_566
Na1 Na1 Na1 180.000(6) 5_656 21_565
Na1 Na1 Na1 0.00(3) 17_666 21_565
Na1 Na1 Na1 180.00(3) 21_566 21_565
Na1 Na1 Au1 101.3(14) 5_656 .
Na1 Na1 Au1 78.7(15) 17_666 .
Na1 Na1 Au1 101.3(15) 21_566 .
Na1 Na1 Au1 78.7(14) 21_565 .
Na1 Na1 Au1 101.3(15) 5_656 3_655
Na1 Na1 Au1 78.7(14) 17_666 3_655
Na1 Na1 Au1 101.3(14) 21_566 3_655
Na1 Na1 Au1 78.7(15) 21_565 3_655
Au1 Na1 Au1 87.8(6) . 3_655
Na1 Na1 Au1 101.3(15) 5_656 17_666
Na1 Na1 Au1 78.7(14) 17_666 17_666
Na1 Na1 Au1 101.3(14) 21_566 17_666
Na1 Na1 Au1 78.7(15) 21_565 17_666
Au1 Na1 Au1 157(3) . 17_666
Au1 Na1 Au1 87.8(6) 3_655 17_666
Na1 Na1 Au1 101.3(14) 5_656 19_566
Na1 Na1 Au1 78.7(15) 17_666 19_566
Na1 Na1 Au1 101.3(15) 21_566 19_566
Na1 Na1 Au1 78.7(14) 21_565 19_566
Au1 Na1 Au1 87.8(6) . 19_566
Au1 Na1 Au1 157(3) 3_655 19_566
Au1 Na1 Au1 87.8(6) 17_666 19_566
Na1 Na1 Ga2 100.2(13) 5_656 27
Na1 Na1 Ga2 79.8(13) 17_666 27
Na1 Na1 Ga2 100.2(13) 21_566 27
Na1 Na1 Ga2 79.8(13) 21_565 27
Au1 Na1 Ga2 45.2(2) . 27
Au1 Na1 Ga2 43.1(2) 3_655 27
Au1 Na1 Ga2 129.4(11) 17_666 27
Au1 Na1 Ga2 131.3(12) 19_566 27
Na1 Na1 Ga2 100.2(13) 5_656 9
Na1 Na1 Ga2 79.8(13) 17_666 9
Na1 Na1 Ga2 100.2(13) 21_566 9
Na1 Na1 Ga2 79.8(13) 21_565 9
Au1 Na1 Ga2 131.3(12) . 9
Au1 Na1 Ga2 45.2(2) 3_655 9
Au1 Na1 Ga2 43.1(2) 17_666 9
Au1 Na1 Ga2 129.4(11) 19_566 9
Ga2 Na1 Ga2 88.2(5) 27 9
Na1 Na1 Ga2 100.2(13) 5_656 25
Na1 Na1 Ga2 79.8(13) 17_666 25
Na1 Na1 Ga2 100.2(13) 21_566 25
Na1 Na1 Ga2 79.8(13) 21_565 25
Au1 Na1 Ga2 43.1(2) . 25
Au1 Na1 Ga2 129.4(11) 3_655 25
Au1 Na1 Ga2 131.3(12) 17_666 25
Au1 Na1 Ga2 45.2(2) 19_566 25
Ga2 Na1 Ga2 88.2(5) 27 25
Ga2 Na1 Ga2 160(3) 9 25
Na1 Na1 Ga2 100.2(13) 5_656 11
Na1 Na1 Ga2 79.8(13) 17_666 11
Na1 Na1 Ga2 100.2(13) 21_566 11
Na1 Na1 Ga2 79.8(13) 21_565 11
Au1 Na1 Ga2 129.4(11) . 11
Au1 Na1 Ga2 131.3(12) 3_655 11
Au1 Na1 Ga2 45.2(2) 17_666 11
Au1 Na1 Ga2 43.1(2) 19_566 11
Ga2 Na1 Ga2 160(3) 27 11
Ga2 Na1 Ga2 88.2(5) 9 11
Ga2 Na1 Ga2 88.2(5) 25 11

loop_
_geom_bond_atom_site_label_1
_geom_bond_atom_site_label_2
_geom_bond_distance
_geom_bond_site_symmetry_2
Au1 Ga2 2.531(3) 25
Au1 Ga2 2.5913(12) 1_556
Au1 Ga2 2.5913(12) .
Au1 Ga2 2.6477(16) 11_545
Au1 Ga2 2.6477(16) 27
Au1 Au1 2.9230(12) 25_556
Au1 Au1 2.9230(12) 25
Au1 Na1 3.251(17) 13_545
Au1 Na1 3.251(17) .
Au1 Na1 3.251(17) 29_455
Au1 Na1 3.251(17) 17_666
Au1 Na1 3.66(4) 9_444
Ga2 Au1 2.531(3) 25
Ga2 Au1 2.5913(12) 1_554
Ga2 Au1 2.6477(16) 11_544
Ga2 Au1 2.6477(16) 27
Ga2 Ga2 2.730(6) 17_655
Ga2 Na1 3.586(15) 25
Ga2 Na1 3.586(15) 21_565
Ga2 Na1 3.586(15) 9_444
Ga2 Na1 3.586(15) 5_655
Na1 Na1 1.15(17) 5_656
Na1 Na1 1.27(17) 17_666
Na1 Na1 2.4285(5) 21_566
Na1 Na1 2.4285(5) 21_565
Na1 Au1 3.251(16) 3_655
Na1 Au1 3.251(16) 17_666
Na1 Au1 3.251(16) 19_566
Na1 Ga2 3.586(15) 27
Na1 Ga2 3.586(15) 9
Na1 Ga2 3.586(15) 25
Na1 Ga2 3.586(15) 11
